data_4034433
loop_
_publ_author_name
'Chang, Meng-Yang'
'Chen, Shin-Mei'
'Hsiao, Yu-Ting'

_publ_section_title
;
 Trifluoroacetic Anhydride Mediated One-Pot Synthesis of 1-Aryl
 Isochroman-3-ones via the Carboxy-Pictet-Spengler Reaction.
;
_journal_issue 18
_journal_name_full 'The Journal of organic chemistry'
_journal_page_first 11687
_journal_page_last 11698
_journal_paper_doi 10.1021/acs.joc.9b01605
_journal_volume 84
_journal_year 2019
_chemical_formula_sum 'C20 H22 O7'
_chemical_formula_weight 374.37
_space_group_crystal_system monoclinic
_space_group_IT_number 14
_space_group_name_Hall '-P 2ybc'
_space_group_name_H-M_alt 'P 1 21/c 1'
_atom_sites_solution_hydrogens geom
_audit_creation_method SHELXL-2014/6
_cell_angle_alpha 90
_cell_angle_beta 107.840(2)
_cell_angle_gamma 90
_cell_formula_units_Z 4
_cell_length_a 11.8572(4)
_cell_length_b 21.4415(7)
_cell_length_c 7.3083(3)
_cell_measurement_reflns_used 6771
_cell_measurement_temperature 100(2)
_cell_measurement_theta_max 26.3179
_cell_measurement_theta_min 2.6203
_cell_volume 1768.69(11)
_computing_cell_refinement 'SAINT V8.34A (Bruker AXS Inc., 2013)'
_computing_data_collection 'Bruker APEX2'
_computing_data_reduction 'SAINT V8.34A (Bruker AXS Inc., 2013)'
_computing_molecular_graphics 'Bruker SHELXTL'
_computing_publication_material 'Bruker SHELXTL'
_computing_structure_refinement 'SHELXL-2014/6 (Sheldrick, 2014)'
_diffrn_ambient_temperature 100(2)
_diffrn_detector_area_resol_mean 8.3333
_diffrn_measured_fraction_theta_full 0.998
_diffrn_measured_fraction_theta_max 0.998
_diffrn_measurement_device_type 'Bruker APEX-II CCD'
_diffrn_measurement_method '\f and \w scans'
_diffrn_radiation_type MoK\a
_diffrn_radiation_wavelength 0.71073
_diffrn_reflns_av_R_equivalents 0.0328
_diffrn_reflns_av_unetI/netI 0.0246
_diffrn_reflns_Laue_measured_fraction_full 0.998
_diffrn_reflns_Laue_measured_fraction_max 0.998
_diffrn_reflns_limit_h_max 14
_diffrn_reflns_limit_h_min -14
_diffrn_reflns_limit_k_max 26
_diffrn_reflns_limit_k_min -26
_diffrn_reflns_limit_l_max 8
_diffrn_reflns_limit_l_min -9
_diffrn_reflns_number 23055
_diffrn_reflns_point_group_measured_fraction_full 0.998
_diffrn_reflns_point_group_measured_fraction_max 0.998
_diffrn_reflns_theta_full 25.242
_diffrn_reflns_theta_max 26.437
_diffrn_reflns_theta_min 1.804
_exptl_absorpt_coefficient_mu 0.107
_exptl_absorpt_correction_T_max 0.7454
_exptl_absorpt_correction_T_min 0.7084
_exptl_absorpt_correction_type multi-scan
_exptl_absorpt_process_details 'SADABS V2014/4 (Bruker AXS Inc.)'
_exptl_crystal_colour colorless
_exptl_crystal_density_diffrn 1.406
_exptl_crystal_density_meas ?
_exptl_crystal_density_method 'not measured'
_exptl_crystal_description lump
_exptl_crystal_F_000 792
_exptl_crystal_size_max 0.20
_exptl_crystal_size_mid 0.19
_exptl_crystal_size_min 0.18
_refine_diff_density_max 0.290
_refine_diff_density_min -0.225
_refine_diff_density_rms 0.042
_refine_ls_extinction_method none
_refine_ls_goodness_of_fit_ref 1.047
_refine_ls_hydrogen_treatment constr
_refine_ls_matrix_type full
_refine_ls_number_parameters 249
_refine_ls_number_reflns 3623
_refine_ls_number_restraints 0
_refine_ls_restrained_S_all 1.047
_refine_ls_R_factor_all 0.0457
_refine_ls_R_factor_gt 0.0359
_refine_ls_shift/su_max 0.000
_refine_ls_shift/su_mean 0.000
_refine_ls_structure_factor_coef Fsqd
_refine_ls_weighting_details 'w=1/[\s^2^(Fo^2^)+(0.0422P)^2^+0.6985P] where P=(Fo^2^+2Fc^2^)/3'
_refine_ls_weighting_scheme calc
_refine_ls_wR_factor_gt 0.0864
_refine_ls_wR_factor_ref 0.0916
_reflns_Friedel_coverage 0.000
_reflns_number_gt 3032
_reflns_number_total 3623
_reflns_threshold_expression 'I > 2\s(I)'
_cod_data_source_file jo9b01605_si_001.cif
_cod_data_source_block 180860LT
_cod_depositor_comments
;
The following automatic conversions were performed:

data item '_exptl_crystal_density_meas' value 'not measured' was
changed to '?' -- the value is perceived as not measured.

Automatic conversion script
Id: cif_fix_values 6909 2019-04-08 15:41:33Z antanas 
;
_cod_original_sg_symbol_H-M 'P 21/c'
_cod_database_code 4034433
_shelx_space_group_comment
;
The symmetry employed for this shelxl refinement is uniquely defined
by the following loop, which should always be used as a source of
symmetry information in preference to the above space-group names.
They are only intended as comments.
;
_shelxl_version_number 2014/6

loop_
_space_group_symop_operation_xyz
'x, y, z'
'-x, y+1/2, -z+1/2'
'-x, -y, -z'
'x, -y-1/2, z-1/2'

loop_
_atom_site_label
_atom_site_type_symbol
_atom_site_fract_x
_atom_site_fract_y
_atom_site_fract_z
_atom_site_U_iso_or_equiv
_atom_site_adp_type
_atom_site_occupancy
_atom_site_site_symmetry_order
_atom_site_calc_flag
_atom_site_refinement_flags_posn
_atom_site_refinement_flags_adp
O1 O 0.26627(8) 0.18391(5) 0.15386(14) 0.0198(2) Uani 1 1 d . .
O2 O 0.94704(8) -0.07431(4) 0.20419(15) 0.0216(2) Uani 1 1 d . .
O3 O 0.63730(8) 0.10447(4) 0.52996(13) 0.0159(2) Uani 1 1 d . .
O4 O 0.39404(8) 0.11444(5) 0.44843(13) 0.0189(2) Uani 1 1 d . .
O5 O 0.80593(8) 0.20979(4) 0.20668(14) 0.0169(2) Uani 1 1 d . .
O6 O 0.95950(9) 0.25165(5) 0.14604(15) 0.0232(2) Uani 1 1 d . .
O7 O 0.72537(8) -0.06712(4) 0.17246(15) 0.0202(2) Uani 1 1 d . .
C1 C 0.19400(12) 0.21267(7) -0.0200(2) 0.0245(3) Uani 1 1 d . .
H3 H 0.2184 0.2562 -0.0240 0.037 Uiso 1 1 calc R U
H1 H 0.1107 0.2112 -0.0236 0.037 Uiso 1 1 calc R U
H22 H 0.2035 0.1902 -0.1312 0.037 Uiso 1 1 calc R U
C2 C 0.38463(11) 0.18107(6) 0.17885(19) 0.0151(3) Uani 1 1 d . .
C3 C 0.44248(12) 0.21135(6) 0.06596(19) 0.0158(3) Uani 1 1 d . .
H4 H 0.3989 0.2367 -0.0384 0.019 Uiso 1 1 calc R U
C4 C 0.56433(12) 0.20462(6) 0.10532(19) 0.0144(3) Uani 1 1 d . .
H5 H 0.6027 0.2246 0.0246 0.017 Uiso 1 1 calc R U
C5 C 0.63102(11) 0.16937(6) 0.26003(18) 0.0127(3) Uani 1 1 d . .
C6 C 0.76345(12) 0.16156(6) 0.30982(19) 0.0141(3) Uani 1 1 d . .
H21 H 0.7989 0.1695 0.4506 0.017 Uiso 1 1 calc R U
C7 C 0.80627(11) 0.09855(6) 0.26586(18) 0.0134(3) Uani 1 1 d . .
C8 C 0.73619(11) 0.04506(6) 0.22501(18) 0.0143(3) Uani 1 1 d . .
H19 H 0.6539 0.0478 0.2102 0.017 Uiso 1 1 calc R U
C9 C 0.78565(12) -0.01198(6) 0.20594(18) 0.0146(3) Uani 1 1 d . .
C10 C 0.90740(12) -0.01580(6) 0.22440(19) 0.0160(3) Uani 1 1 d . .
C11 C 1.07038(12) -0.08124(7) 0.2287(2) 0.0207(3) Uani 1 1 d . .
H2 H 1.0912 -0.0572 0.1296 0.031 Uiso 1 1 calc R U
H16 H 1.0885 -0.1254 0.2173 0.031 Uiso 1 1 calc R U
H17 H 1.1162 -0.0659 0.3561 0.031 Uiso 1 1 calc R U
C12 C 0.57217(12) 0.14025(6) 0.37629(18) 0.0135(3) Uani 1 1 d . .
C13 C 0.64704(12) 0.13209(7) 0.71374(19) 0.0199(3) Uani 1 1 d . .
H7 H 0.6973 0.1693 0.7320 0.030 Uiso 1 1 calc R U
H6 H 0.6823 0.1019 0.8160 0.030 Uiso 1 1 calc R U
H8 H 0.5681 0.1439 0.7183 0.030 Uiso 1 1 calc R U
C14 C 0.45003(12) 0.14423(6) 0.33378(19) 0.0145(3) Uani 1 1 d . .
C15 C 0.33116(14) 0.05965(7) 0.3600(2) 0.0279(4) Uani 1 1 d . .
H9 H 0.2797 0.0700 0.2308 0.042 Uiso 1 1 calc R U
H11 H 0.2829 0.0441 0.4377 0.042 Uiso 1 1 calc R U
H10 H 0.3880 0.0275 0.3511 0.042 Uiso 1 1 calc R U
C16 C 0.92174(12) 0.20923(6) 0.21865(19) 0.0166(3) Uani 1 1 d . .
C17 C 0.99509(12) 0.15488(6) 0.3216(2) 0.0165(3) Uani 1 1 d . .
H12 H 1.0666 0.1507 0.2796 0.020 Uiso 1 1 calc R U
H20 H 1.0213 0.1629 0.4617 0.020 Uiso 1 1 calc R U
C18 C 0.92545(11) 0.09491(6) 0.28100(18) 0.0140(3) Uani 1 1 d . .
C19 C 0.59987(12) -0.06310(7) 0.1283(2) 0.0213(3) Uani 1 1 d . .
H14 H 0.5802 -0.0421 0.2337 0.032 Uiso 1 1 calc R U
H13 H 0.5659 -0.1052 0.1115 0.032 Uiso 1 1 calc R U
H15 H 0.5673 -0.0393 0.0094 0.032 Uiso 1 1 calc R U
C20 C 0.97565(12) 0.03766(6) 0.25892(19) 0.0160(3) Uani 1 1 d . .
H18 H 1.0572 0.0354 0.2677 0.019 Uiso 1 1 calc R U

loop_
_atom_site_aniso_label
_atom_site_aniso_U_11
_atom_site_aniso_U_22
_atom_site_aniso_U_33
_atom_site_aniso_U_23
_atom_site_aniso_U_13
_atom_site_aniso_U_12
O1 0.0132(5) 0.0241(5) 0.0223(5) 0.0055(4) 0.0057(4) 0.0052(4)
O2 0.0175(5) 0.0145(5) 0.0320(6) -0.0024(4) 0.0062(4) 0.0045(4)
O3 0.0169(5) 0.0144(5) 0.0158(5) 0.0028(4) 0.0043(4) 0.0036(4)
O4 0.0166(5) 0.0217(5) 0.0199(5) 0.0030(4) 0.0077(4) -0.0029(4)
O5 0.0141(5) 0.0142(5) 0.0229(5) 0.0034(4) 0.0063(4) -0.0015(4)
O6 0.0190(5) 0.0227(5) 0.0286(6) 0.0069(4) 0.0084(4) -0.0031(4)
O7 0.0168(5) 0.0116(5) 0.0324(6) -0.0033(4) 0.0076(4) -0.0018(4)
C1 0.0159(7) 0.0300(8) 0.0260(8) 0.0082(6) 0.0040(6) 0.0087(6)
C2 0.0133(6) 0.0129(7) 0.0190(7) -0.0031(5) 0.0045(5) 0.0012(5)
C3 0.0183(7) 0.0108(6) 0.0173(7) 0.0002(5) 0.0042(5) 0.0017(5)
C4 0.0172(7) 0.0103(6) 0.0169(7) -0.0006(5) 0.0070(5) -0.0019(5)
C5 0.0139(6) 0.0086(6) 0.0162(6) -0.0033(5) 0.0053(5) -0.0009(5)
C6 0.0154(6) 0.0107(6) 0.0166(6) 0.0007(5) 0.0056(5) -0.0023(5)
C7 0.0151(6) 0.0133(7) 0.0117(6) 0.0009(5) 0.0038(5) 0.0010(5)
C8 0.0119(6) 0.0158(7) 0.0149(6) 0.0003(5) 0.0040(5) 0.0005(5)
C9 0.0155(6) 0.0120(7) 0.0152(6) -0.0006(5) 0.0028(5) -0.0017(5)
C10 0.0173(7) 0.0141(7) 0.0161(6) 0.0011(5) 0.0044(5) 0.0044(5)
C11 0.0181(7) 0.0207(7) 0.0231(7) 0.0029(6) 0.0059(6) 0.0079(6)
C12 0.0167(6) 0.0091(6) 0.0141(6) -0.0011(5) 0.0039(5) 0.0016(5)
C13 0.0185(7) 0.0249(8) 0.0153(7) 0.0011(5) 0.0037(5) 0.0015(6)
C14 0.0165(7) 0.0123(6) 0.0162(6) -0.0011(5) 0.0072(5) -0.0010(5)
C15 0.0239(8) 0.0286(9) 0.0303(8) 0.0045(7) 0.0069(6) -0.0114(7)
C16 0.0158(6) 0.0163(7) 0.0175(7) -0.0017(5) 0.0047(5) -0.0034(6)
C17 0.0124(6) 0.0164(7) 0.0205(7) -0.0003(5) 0.0047(5) -0.0005(5)
C18 0.0137(6) 0.0146(7) 0.0132(6) 0.0005(5) 0.0034(5) -0.0010(5)
C19 0.0173(7) 0.0177(7) 0.0293(8) -0.0065(6) 0.0077(6) -0.0050(6)
C20 0.0118(6) 0.0190(7) 0.0163(6) 0.0009(5) 0.0032(5) 0.0016(5)

loop_
_atom_type_symbol
_atom_type_description
_atom_type_scat_dispersion_real
_atom_type_scat_dispersion_imag
_atom_type_scat_source
C C 0.0033 0.0016 'International Tables Vol C Tables 4.2.6.8 and 6.1.1.4'
H H 0.0000 0.0000 'International Tables Vol C Tables 4.2.6.8 and 6.1.1.4'
O O 0.0106 0.0060 'International Tables Vol C Tables 4.2.6.8 and 6.1.1.4'

loop_
_geom_angle_atom_site_label_1
_geom_angle_atom_site_label_2
_geom_angle_atom_site_label_3
_geom_angle
C2 O1 C1 116.71(11)
C10 O2 C11 117.17(11)
C12 O3 C13 113.23(10)
C14 O4 C15 112.77(11)
C16 O5 C6 117.80(10)
C9 O7 C19 116.20(10)
O1 C1 H3 109.5
O1 C1 H1 109.5
H3 C1 H1 109.5
O1 C1 H22 109.5
H3 C1 H22 109.5
H1 C1 H22 109.5
O1 C2 C3 125.30(12)
O1 C2 C14 115.21(12)
C3 C2 C14 119.49(12)
C2 C3 C4 120.03(12)
C2 C3 H4 120.0
C4 C3 H4 120.0
C5 C4 C3 121.41(12)
C5 C4 H5 119.3
C3 C4 H5 119.3
C4 C5 C12 118.13(12)
C4 C5 C6 123.23(12)
C12 C5 C6 118.64(11)
O5 C6 C5 107.19(10)
O5 C6 C7 109.41(10)
C5 C6 C7 116.13(11)
O5 C6 H21 107.9
C5 C6 H21 107.9
C7 C6 H21 107.9
C18 C7 C8 119.82(12)
C18 C7 C6 115.73(11)
C8 C7 C6 124.31(12)
C9 C8 C7 120.42(12)
C9 C8 H19 119.8
C7 C8 H19 119.8
O7 C9 C8 124.74(12)
O7 C9 C10 115.56(11)
C8 C9 C10 119.69(12)
O2 C10 C20 125.54(12)
O2 C10 C9 114.82(12)
C20 C10 C9 119.64(12)
O2 C11 H2 109.5
O2 C11 H16 109.5
H2 C11 H16 109.5
O2 C11 H17 109.5
H2 C11 H17 109.5
H16 C11 H17 109.5
O3 C12 C14 120.03(12)
O3 C12 C5 118.79(11)
C14 C12 C5 121.10(12)
O3 C13 H7 109.5
O3 C13 H6 109.5
H7 C13 H6 109.5
O3 C13 H8 109.5
H7 C13 H8 109.5
H6 C13 H8 109.5
O4 C14 C12 120.03(12)
O4 C14 C2 120.16(12)
C12 C14 C2 119.75(12)
O4 C15 H9 109.5
O4 C15 H11 109.5
H9 C15 H11 109.5
O4 C15 H10 109.5
H9 C15 H10 109.5
H11 C15 H10 109.5
O6 C16 O5 118.20(12)
O6 C16 C17 124.50(12)
O5 C16 C17 117.30(11)
C18 C17 C16 111.29(11)
C18 C17 H12 109.4
C16 C17 H12 109.4
C18 C17 H20 109.4
C16 C17 H20 109.4
H12 C17 H20 108.0
C7 C18 C20 120.09(12)
C7 C18 C17 116.83(11)
C20 C18 C17 123.08(12)
O7 C19 H14 109.5
O7 C19 H13 109.5
H14 C19 H13 109.5
O7 C19 H15 109.5
H14 C19 H15 109.5
H13 C19 H15 109.5
C10 C20 C18 120.30(12)
C10 C20 H18 119.8
C18 C20 H18 119.8

loop_
_geom_bond_atom_site_label_1
_geom_bond_atom_site_label_2
_geom_bond_distance
O1 C2 1.3600(16)
O1 C1 1.4362(16)
O2 C10 1.3634(16)
O2 C11 1.4256(16)
O3 C12 1.3838(15)
O3 C13 1.4398(16)
O4 C14 1.3754(16)
O4 C15 1.4348(18)
O5 C16 1.3489(16)
O5 C6 1.4574(15)
O6 C16 1.2062(17)
O7 C9 1.3642(16)
O7 C19 1.4254(16)
C1 H3 0.9800
C1 H1 0.9800
C1 H22 0.9800
C2 C3 1.3855(19)
C2 C14 1.4033(18)
C3 C4 1.3916(18)
C3 H4 0.9500
C4 C5 1.3882(18)
C4 H5 0.9500
C5 C12 1.4007(18)
C5 C6 1.5086(17)
C6 C7 1.5120(18)
C6 H21 1.0000
C7 C18 1.3855(18)
C7 C8 1.3940(18)
C8 C9 1.3818(19)
C8 H19 0.9500
C9 C10 1.4106(19)
C10 C20 1.3811(19)
C11 H2 0.9800
C11 H16 0.9800
C11 H17 0.9800
C12 C14 1.3877(18)
C13 H7 0.9800
C13 H6 0.9800
C13 H8 0.9800
C15 H9 0.9800
C15 H11 0.9800
C15 H10 0.9800
C16 C17 1.5099(18)
C17 C18 1.5076(18)
C17 H12 0.9900
C17 H20 0.9900
C18 C20 1.3950(19)
C19 H14 0.9800
C19 H13 0.9800
C19 H15 0.9800
C20 H18 0.9500
